data_2202347
loop_
_publ_author_name
'Cai, Jiwen'
'Ng, Seik Weng'

_publ_section_title
;
 \m-Nitrato-nitratobis[tris(2-aminoethyl)amine]dicadmium(II) dinitrate
;
_journal_issue 8
_journal_name_full 'Acta Crystallographica Section E'
_journal_page_first m692
_journal_page_last m694
_journal_paper_doi 10.1107/S1600536803016519
_journal_volume 59
_journal_year 2003
_chemical_formula_iupac '[Cd2 (N O3)2 (C6 H12 N4)2] (N O3)2'
_chemical_formula_moiety 'C12 H36 Cd2 N10 O6 2+, 2N O3 1-'
_chemical_formula_sum 'C12 H36 Cd2 N12 O12'
_chemical_formula_weight 765.33
_chemical_name_systematic
;
\m-Nitrato-nitratobis[tris(2-aminoethyl)amine]dicadmium(II) dinitrate
;
_space_group_IT_number 33
_symmetry_cell_setting orthorhombic
_symmetry_space_group_name_Hall 'P 2c -2n'
_symmetry_space_group_name_H-M 'P n a 21'
_atom_sites_solution_hydrogens geom
_atom_sites_solution_primary direct
_atom_sites_solution_secondary difmap
_audit_creation_method SHELXL-97
_cell_angle_alpha 90
_cell_angle_beta 90
_cell_angle_gamma 90
_cell_formula_units_Z 4
_cell_length_a 24.172(3)
_cell_length_b 13.3650(10)
_cell_length_c 8.4630(10)
_cell_measurement_reflns_used 954
_cell_measurement_temperature 298(2)
_cell_measurement_theta_max 23.0
_cell_measurement_theta_min 2.9
_cell_volume 2734.0(5)
_computing_cell_refinement 'SAINT (Bruker, 1998)'
_computing_data_collection 'SMART (Bruker, 1998)'
_computing_data_reduction SAINT
_computing_molecular_graphics 'ORTEPII (Johnson, 1976)'
_computing_publication_material SHELXL97
_computing_structure_refinement 'SHELXL97 (Sheldrick, 1997)'
_computing_structure_solution 'SHELXS97 (Sheldrick, 1997)'
_diffrn_ambient_temperature 298(2)
_diffrn_measured_fraction_theta_full 1.00
_diffrn_measured_fraction_theta_max 1.00
_diffrn_measurement_device_type 'Bruker SMART area-detector'
_diffrn_measurement_method '\f and \w'
_diffrn_radiation_monochromator graphite
_diffrn_radiation_source 'fine-focus sealed tube'
_diffrn_radiation_type MoK\a
_diffrn_radiation_wavelength 0.71073
_diffrn_reflns_av_R_equivalents 0.047
_diffrn_reflns_av_sigmaI/netI 0.048
_diffrn_reflns_limit_h_max 29
_diffrn_reflns_limit_h_min -31
_diffrn_reflns_limit_k_max 17
_diffrn_reflns_limit_k_min -17
_diffrn_reflns_limit_l_max 10
_diffrn_reflns_limit_l_min -10
_diffrn_reflns_number 23153
_diffrn_reflns_theta_full 27.4
_diffrn_reflns_theta_max 27.4
_diffrn_reflns_theta_min 1.7
_diffrn_standards_decay_% 0
_diffrn_standards_interval_count 0
_diffrn_standards_number 0
_exptl_absorpt_coefficient_mu 1.631
_exptl_absorpt_correction_T_max 0.833
_exptl_absorpt_correction_T_min 0.654
_exptl_absorpt_correction_type multi-scan
_exptl_absorpt_process_details '(SADABS; Sheldrick, 1996)'
_exptl_crystal_colour 'Light yellow'
_exptl_crystal_density_diffrn 1.859
_exptl_crystal_density_method 'not measured'
_exptl_crystal_description Parallelepiped
_exptl_crystal_F_000 1536
_exptl_crystal_size_max 0.25
_exptl_crystal_size_mid 0.13
_exptl_crystal_size_min 0.11
_refine_diff_density_max 0.48
_refine_diff_density_min -0.40
_refine_ls_abs_structure_details 'Flack (1983), 2850 Friedel pairs'
_refine_ls_abs_structure_Flack 0.00(3)
_refine_ls_extinction_method none
_refine_ls_goodness_of_fit_ref 1.01
_refine_ls_hydrogen_treatment constr
_refine_ls_matrix_type full
_refine_ls_number_parameters 361
_refine_ls_number_reflns 6164
_refine_ls_number_restraints 182
_refine_ls_restrained_S_all 1.01
_refine_ls_R_factor_all 0.072
_refine_ls_R_factor_gt 0.036
_refine_ls_shift/su_max 0.001
_refine_ls_shift/su_mean <0.001
_refine_ls_structure_factor_coef Fsqd
_refine_ls_weighting_details 'calc w = 1/[\s^2^(Fo^2^)+(0.0369P)^2^+0.7195P] where P = (Fo^2^+2Fc^2^)/3'
_refine_ls_weighting_scheme calc
_refine_ls_wR_factor_gt 0.073
_refine_ls_wR_factor_ref 0.085
_reflns_number_gt 4101
_reflns_number_total 6164
_reflns_threshold_expression I>2\s(I)
_cod_data_source_file bt6317.cif
_cod_data_source_block I
_cod_depositor_comments
;
The following automatic conversions were performed:
'_symmetry_cell_setting' value 'Orthorhombic' changed to 'orthorhombic'
according to '/home/saulius/struct/CIF-dictionaries/cif_core.dic'
dictionary named 'cif_core.dic' version 2.4.1 from 2010-06-29.

Automatic conversion script
Id: cif_fix_enum 1527 2010-12-29 10:47:43Z saulius 

The following automatic conversions were performed:

'_symmetry_cell_setting' value 'Orthorhombic' changed to
'orthorhombic' according to
/home/saulius/struct/CIF-dictionaries/cif_core.dic dictionary named
'cif_core.dic' version 2.4.1 from
2010-06-29.

'_exptl_absorpt_correction_type' value 'Multi-scan'
changed to 'multi-scan' according to
/home/saulius/struct/CIF-dictionaries/cif_core.dic dictionary named
'cif_core.dic' version 2.4.1 from 2010-06-29.

Automatic conversion script
Id: cif_fix_values 1715 2011-07-08 13:25:40Z adriana 
;
_cod_original_cell_volume 2733.9(5)
_cod_database_code 2202347
_cod_database_fobs_code 2202347

loop_
_symmetry_equiv_pos_as_xyz
'x, y, z'
'-x, -y, z+1/2'
'x+1/2, -y+1/2, z'
'-x+1/2, y+1/2, z+1/2'

loop_
_atom_site_label
_atom_site_fract_x
_atom_site_fract_y
_atom_site_fract_z
_atom_site_U_iso_or_equiv
_atom_site_adp_type
_atom_site_calc_flag
_atom_site_refinement_flags
_atom_site_occupancy
_atom_site_disorder_assembly
_atom_site_disorder_group
_atom_site_type_symbol
Cd1 0.686730(10) 0.42386(3) 0.49993(7) 0.05020(10) Uani d . 1 . . Cd
Cd2 0.47977(4) 0.66661(3) 0.51563(6) 0.04590(10) Uani d . 1 . . Cd
O1 0.5905(2) 0.3825(3) 0.5319(9) 0.073(2) Uani d . 1 . . O
O2 0.6049(2) 0.5405(3) 0.5331(7) 0.0610(10) Uani d . 1 . . O
O3 0.52080(10) 0.4834(3) 0.5445(7) 0.065(2) Uani d . 1 . . O
O4 0.4084(2) 0.5485(4) 0.6479(7) 0.067(2) Uani d . 1 . . O
O5 0.4164(2) 0.5472(4) 0.3977(7) 0.067(2) Uani d . 1 . . O
O6 0.3628(2) 0.4400(3) 0.5112(9) 0.0680(10) Uani d . 1 . . O
O7 0.597(2) 0.166(2) 0.390(2) 0.113(6) Uani d PD 0.50 A 1 O
O8 0.614(2) 0.133(2) 0.629(4) 0.123(3) Uani d PD 0.50 A 1 O
O9 0.5310(5) 0.141(2) 0.549(6) 0.096(5) Uani d PD 0.50 A 1 O
O7' 0.590(2) 0.130(2) 0.384(2) 0.113(6) Uani d PD 0.50 A 2 O
O8' 0.6180(10) 0.141(2) 0.620(4) 0.123(3) Uani d PD 0.50 A 2 O
O9' 0.5338(6) 0.170(2) 0.565(6) 0.096(5) Uani d PD 0.50 A 2 O
O10 0.7116(7) 0.311(2) 0.084(4) 0.125(5) Uani d PD 0.50 B 3 O
O11 0.7814(9) 0.217(2) 0.059(4) 0.126(6) Uani d PD 0.50 B 3 O
O12 0.7240(10) 0.232(2) -0.1290(10) 0.168(9) Uani d PD 0.50 B 3 O
O10' 0.6980(6) 0.293(2) 0.059(3) 0.125(5) Uani d PD 0.50 B 4 O
O11' 0.7710(10) 0.208(2) 0.092(3) 0.126(6) Uani d PD 0.50 B 4 O
O12' 0.7490(10) 0.259(2) -0.1360(10) 0.168(9) Uani d PD 0.50 B 4 O
N1 0.7878(2) 0.4128(3) 0.4930(6) 0.0430(10) Uani d D 1 . . N
N2 0.7033(2) 0.2634(4) 0.4288(7) 0.067(2) Uani d D 1 . . N
N3 0.7110(2) 0.5341(4) 0.3102(6) 0.0590(10) Uani d D 1 . . N
N4 0.7134(3) 0.4629(5) 0.7493(6) 0.073(2) Uani d D 1 . . N
N5 0.5718(2) 0.4694(4) 0.5371(7) 0.054(2) Uani d . 1 . . N
N6 0.5351(2) 0.8194(3) 0.5264(7) 0.0480(10) Uani d D 1 . . N
N7 0.5320(3) 0.6666(5) 0.2913(7) 0.070(2) Uani d D 1 . . N
N8 0.4179(2) 0.7930(5) 0.4670(10) 0.110(4) Uani d D 1 . . N
N9 0.5109(3) 0.6730(5) 0.7690(6) 0.071(2) Uani d D 1 . . N
N10 0.3952(2) 0.5111(3) 0.5200(10) 0.0490(10) Uani d . 1 . . N
N11 0.5807(2) 0.1465(2) 0.5229(8) 0.079(2) Uani d D 1 . . N
N12 0.7391(2) 0.2537(3) 0.0052(7) 0.083(2) Uani d D 1 . . N
C1 0.7593(2) 0.2359(4) 0.4764(9) 0.062(2) Uani d D 1 . . C
C2 0.8003(2) 0.3136(4) 0.4301(8) 0.055(2) Uani d D 1 . . C
C3 0.7662(3) 0.5107(7) 0.2532(8) 0.061(2) Uani d D 1 . . C
C4 0.8055(2) 0.4934(5) 0.3869(7) 0.055(2) Uani d D 1 . . C
C5 0.7709(3) 0.4949(6) 0.7493(8) 0.066(3) Uani d D 1 . . C
C6 0.8068(3) 0.4250(5) 0.6574(7) 0.059(2) Uani d D 1 . . C
C7 0.5702(3) 0.7479(6) 0.2752(8) 0.066(2) Uani d D 1 . . C
C8 0.5815(3) 0.8025(7) 0.4209(9) 0.097(3) Uani d D 1 . . C
C9 0.4415(2) 0.8896(4) 0.5020(10) 0.083(2) Uani d D 1 . . C
C10 0.5001(3) 0.8979(5) 0.463(2) 0.136(6) Uani d D 1 . . C
C11 0.5569(3) 0.7411(6) 0.7859(9) 0.066(2) Uani d D 1 . . C
C12 0.5528(4) 0.8321(6) 0.6873(8) 0.089(3) Uani d D 1 . . C
H2n1 0.6787 0.2226 0.4757 0.081 Uiso calc R 1 . . H
H2n2 0.6997 0.2568 0.3234 0.081 Uiso calc R 1 . . H
H3n1 0.6867 0.5309 0.2297 0.071 Uiso calc R 1 . . H
H3n2 0.7104 0.5966 0.3495 0.071 Uiso calc R 1 . . H
H4n1 0.6919 0.5123 0.7873 0.087 Uiso calc R 1 . . H
H4n2 0.7094 0.4091 0.8124 0.087 Uiso calc R 1 . . H
H7n1 0.5511 0.6089 0.2875 0.084 Uiso calc R 1 . . H
H7n2 0.5090 0.6674 0.2076 0.084 Uiso calc R 1 . . H
H8n1 0.4075 0.7911 0.3648 0.132 Uiso calc R 1 . . H
H8n2 0.3875 0.7838 0.5267 0.132 Uiso calc R 1 . . H
H9n1 0.4832 0.6926 0.8328 0.086 Uiso calc R 1 . . H
H9n2 0.5215 0.6113 0.7994 0.086 Uiso calc R 1 . . H
H1a 0.7692 0.1727 0.4274 0.075 Uiso calc R 1 . . H
H1b 0.7604 0.2268 0.5901 0.075 Uiso calc R 1 . . H
H2a 0.8366 0.2934 0.4669 0.066 Uiso calc R 1 . . H
H2b 0.8017 0.3175 0.3157 0.066 Uiso calc R 1 . . H
H3a 0.7796 0.5656 0.1887 0.074 Uiso calc R 1 . . H
H3b 0.7647 0.4513 0.1875 0.074 Uiso calc R 1 . . H
H4a 0.8416 0.4770 0.3443 0.066 Uiso calc R 1 . . H
H4b 0.8092 0.5547 0.4472 0.066 Uiso calc R 1 . . H
H5a 0.7842 0.4984 0.8573 0.080 Uiso calc R 1 . . H
H5b 0.7735 0.5613 0.7038 0.080 Uiso calc R 1 . . H
H6a 0.8444 0.4502 0.6571 0.071 Uiso calc R 1 . . H
H6b 0.8070 0.3601 0.7090 0.071 Uiso calc R 1 . . H
H7a 0.5557 0.7945 0.1976 0.080 Uiso calc R 1 . . H
H7b 0.6048 0.7219 0.2344 0.080 Uiso calc R 1 . . H
H8a 0.6097 0.7662 0.4789 0.116 Uiso calc R 1 . . H
H8b 0.5970 0.8671 0.3928 0.116 Uiso calc R 1 . . H
H9a 0.4367 0.9034 0.6134 0.099 Uiso calc R 1 . . H
H9b 0.4213 0.9403 0.4434 0.099 Uiso calc R 1 . . H
H10a 0.5039 0.8982 0.3488 0.163 Uiso calc R 1 . . H
H10b 0.5136 0.9617 0.5016 0.163 Uiso calc R 1 . . H
H11a 0.5907 0.7060 0.7587 0.079 Uiso calc R 1 . . H
H11b 0.5597 0.7610 0.8958 0.079 Uiso calc R 1 . . H
H12a 0.5273 0.8778 0.7385 0.107 Uiso calc R 1 . . H
H12b 0.5888 0.8641 0.6860 0.107 Uiso calc R 1 . . H

loop_
_atom_site_aniso_label
_atom_site_aniso_U_11
_atom_site_aniso_U_22
_atom_site_aniso_U_33
_atom_site_aniso_U_12
_atom_site_aniso_U_13
_atom_site_aniso_U_23
Cd1 0.0321(2) 0.0566(2) 0.0617(2) 0.0034(2) 0.0059(3) 0.0010(4)
Cd2 0.0360(2) 0.0551(2) 0.0465(2) -0.0107(2) 0.0002(3) -0.0003(3)
O1 0.047(2) 0.051(2) 0.121(4) 0.008(2) 0.003(4) -0.014(3)
O2 0.0400(10) 0.064(2) 0.079(4) -0.008(2) -0.005(3) 0.011(3)
O3 0.030(2) 0.064(2) 0.100(5) 0.006(2) 0.001(2) 0.002(3)
O4 0.056(3) 0.090(5) 0.055(3) -0.014(3) -0.005(2) -0.005(3)
O5 0.060(3) 0.082(4) 0.060(3) -0.025(3) 0.002(2) 0.016(3)
O6 0.059(2) 0.070(2) 0.075(3) -0.026(2) 0.002(4) 0.000(4)
O7 0.110(10) 0.15(2) 0.083(5) -0.060(10) 0.021(5) -0.039(6)
O8 0.086(6) 0.168(8) 0.115(6) 0.009(5) -0.015(5) 0.046(5)
O9 0.074(4) 0.07(2) 0.140(10) -0.026(4) 0.010(5) -0.010(10)
O7' 0.110(10) 0.15(2) 0.083(5) -0.060(10) 0.021(5) -0.039(6)
O8' 0.086(6) 0.168(8) 0.115(6) 0.009(5) -0.015(5) 0.046(5)
O9' 0.074(4) 0.07(2) 0.140(10) -0.026(4) 0.010(5) -0.010(10)
O10 0.084(8) 0.180(10) 0.120(10) -0.003(9) -0.034(8) -0.080(6)
O11 0.114(8) 0.149(8) 0.120(10) 0.013(7) -0.008(9) -0.008(6)
O12 0.34(3) 0.09(2) 0.081(6) 0.01(2) 0.028(8) 0.013(6)
O10' 0.084(8) 0.180(10) 0.120(10) -0.003(9) -0.034(8) -0.080(6)
O11' 0.114(8) 0.149(8) 0.120(10) 0.013(7) -0.008(9) -0.008(6)
O12' 0.34(3) 0.09(2) 0.081(6) 0.01(2) 0.028(8) 0.013(6)
N1 0.034(2) 0.047(2) 0.046(3) 0.006(2) 0.002(3) 0.001(3)
N2 0.053(3) 0.059(3) 0.090(4) -0.013(3) 0.016(3) -0.014(3)
N3 0.051(3) 0.064(4) 0.062(3) 0.001(3) -0.015(3) 0.007(3)
N4 0.081(4) 0.093(5) 0.045(3) 0.040(4) 0.012(3) -0.004(3)
N5 0.040(3) 0.063(3) 0.058(4) 0.005(2) 0.002(3) -0.001(3)
N6 0.038(2) 0.045(2) 0.061(3) -0.005(2) -0.004(4) 0.003(3)
N7 0.081(5) 0.081(5) 0.049(3) -0.021(4) 0.014(3) -0.015(3)
N8 0.046(3) 0.109(5) 0.180(10) 0.012(3) 0.001(5) 0.044(6)
N9 0.089(5) 0.088(5) 0.037(3) -0.037(4) 0.000(3) -0.004(3)
N10 0.028(2) 0.060(3) 0.059(3) -0.006(2) -0.006(4) 0.004(5)
N11 0.066(4) 0.083(4) 0.086(5) -0.024(3) 0.010(6) 0.014(5)
N12 0.128(6) 0.069(4) 0.052(4) -0.003(4) -0.007(6) -0.014(5)
C1 0.065(4) 0.049(3) 0.072(6) 0.008(3) 0.012(4) -0.008(4)
C2 0.044(3) 0.060(4) 0.061(4) 0.010(3) 0.007(3) -0.004(3)
C3 0.057(5) 0.075(6) 0.052(4) -0.013(4) 0.003(4) 0.022(4)
C4 0.034(3) 0.059(4) 0.071(4) -0.007(3) 0.006(3) 0.009(3)
C5 0.085(7) 0.067(6) 0.047(4) 0.013(5) -0.014(4) -0.007(4)
C6 0.056(4) 0.059(4) 0.063(4) 0.005(4) -0.009(3) -0.004(4)
C7 0.052(4) 0.070(5) 0.077(5) -0.004(4) 0.029(4) -0.002(5)
C8 0.084(6) 0.113(7) 0.094(6) -0.054(5) 0.034(5) -0.017(6)
C9 0.081(5) 0.082(5) 0.085(5) 0.036(4) -0.011(7) 0.007(7)
C10 0.088(6) 0.049(4) 0.272(19) 0.002(4) 0.001(9) 0.023(8)
C11 0.058(5) 0.076(6) 0.064(5) -0.012(4) -0.005(4) -0.004(4)
C12 0.104(7) 0.100(7) 0.065(5) -0.069(5) -0.023(5) 0.000(5)

loop_
_atom_type_symbol
_atom_type_description
_atom_type_scat_dispersion_real
_atom_type_scat_dispersion_imag
_atom_type_scat_source
C C 0.0033 0.0016 'International Tables Vol C Tables 4.2.6.8 and 6.1.1.4'
H H 0.0000 0.0000 'International Tables Vol C Tables 4.2.6.8 and 6.1.1.4'
N N 0.0061 0.0033 'International Tables Vol C Tables 4.2.6.8 and 6.1.1.4'
O O 0.0106 0.0060 'International Tables Vol C Tables 4.2.6.8 and 6.1.1.4'
Cd Cd -0.8075 1.2024 'International Tables Vol C Tables 4.2.6.8 and 6.1.1.4'

loop_
_geom_angle_atom_site_label_1
_geom_angle_atom_site_label_2
_geom_angle_atom_site_label_3
_geom_angle
_geom_angle_publ_flag
N1 Cd1 N2 76.1(2) yes
N1 Cd1 N3 76.3(2) yes
N1 Cd1 N4 75.7(2) yes
N1 Cd1 O1 162.50(10) yes
N1 Cd1 O2 145.00(10) yes
N2 Cd1 N3 112.5(2) yes
N2 Cd1 N4 114.5(2) yes
N2 Cd1 O1 89.1(2) yes
N2 Cd1 O2 138.7(2) yes
N3 Cd1 N4 116.0(3) yes
N3 Cd1 O1 118.8(2) yes
N3 Cd1 O2 83.1(2) yes
N4 Cd1 O1 102.9(3) yes
N4 Cd1 O2 88.7(2) yes
O1 Cd1 O2 51.30(10) yes
N6 Cd2 N7 74.2(2) yes
N6 Cd2 N8 75.4(2) yes
N6 Cd2 N9 75.7(2) yes
N6 Cd2 O3 124.30(10) yes
N6 Cd2 O4 149.0(2) yes
N6 Cd2 O5 155.6(2) yes
N7 Cd2 N8 102.2(3) yes
N7 Cd2 N9 127.0(2) yes
N7 Cd2 O3 82.5(2) yes
N7 Cd2 O4 136.7(2) yes
N7 Cd2 O5 90.4(2) yes
N8 Cd2 N9 111.0(3) yes
N8 Cd2 O3 160.1(2) yes
N8 Cd2 O4 95.3(2) yes
N8 Cd2 O5 89.9(2) yes
N9 Cd2 O3 79.8(2) yes
N9 Cd2 O4 80.6(2) yes
N9 Cd2 O5 128.4(2) yes
O3 Cd2 O4 69.3(2) yes
O3 Cd2 O5 70.6(2) yes
O4 Cd2 O5 50.00(10) yes
N5 O1 Cd1 98.1(3) no
N5 O2 Cd1 92.0(3) no
N5 O3 Cd2 120.2(3) no
N10 O4 Cd2 92.1(4) no
N10 O5 Cd2 100.0(4) no
C2 N1 C4 112.5(5) no
C2 N1 C6 112.3(4) no
C4 N1 C6 113.9(5) no
C2 N1 Cd1 105.7(3) no
C4 N1 Cd1 105.2(3) no
C6 N1 Cd1 106.4(3) no
C1 N2 Cd1 109.3(4) no
C3 N3 Cd1 109.6(4) no
C5 N4 Cd1 109.8(4) no
O2 N5 O1 118.5(4) no
O2 N5 O3 121.5(5) no
O1 N5 O3 120.0(5) no
C12 N6 C10 116.0(8) no
C12 N6 C8 111.7(6) no
C10 N6 C8 109.6(7) no
C12 N6 Cd2 107.3(4) no
C10 N6 Cd2 105.8(4) no
C8 N6 Cd2 105.7(4) no
C7 N7 Cd2 115.9(4) no
C9 N8 Cd2 111.3(4) no
C11 N9 Cd2 111.8(4) no
O6 N10 O4 121.5(8) no
O6 N10 O5 120.8(8) no
O4 N10 O5 117.6(4) no
O8 N11 O7 120.4(7) no
O8 N11 O9 120.3(7) no
O7 N11 O9 119.3(7) no
O8' N11 O7' 120.8(7) no
O8' N11 O9' 119.8(7) no
O7' N11 O9' 119.4(7) no
O10 N12 O11 120.6(7) no
O10 N12 O12 119.8(7) no
O11 N12 O12 119.6(7) no
O10' N12 O11' 120.4(7) no
O10' N12 O12' 120.2(7) no
O11' N12 O12' 119.4(7) no
N2 C1 C2 111.6(5) no
N1 C2 C1 113.6(4) no
N3 C3 C4 111.4(5) no
N1 C4 C3 113.0(5) no
N4 C5 C6 111.8(6) no
N1 C6 C5 112.3(5) no
N7 C7 C8 114.8(6) no
N6 C8 C7 116.9(6) no
N8 C9 C10 114.1(6) no
N6 C10 C9 115.3(6) no
N9 C11 C12 114.2(6) no
N6 C12 C11 117.2(6) no
C1 N2 H2n1 109.8 no
Cd1 N2 H2n1 109.8 no
C1 N2 H2n2 109.8 no
Cd1 N2 H2n2 109.8 no
H2n1 N2 H2n2 108.3 no
C3 N3 H3n1 109.8 no
Cd1 N3 H3n1 109.8 no
C3 N3 H3n2 109.8 no
Cd1 N3 H3n2 109.8 no
H3n1 N3 H3n2 108.2 no
C5 N4 H4n1 109.7 no
Cd1 N4 H4n1 109.7 no
C5 N4 H4n2 109.7 no
Cd1 N4 H4n2 109.7 no
H4n1 N4 H4n2 108.2 no
C7 N7 H7n1 108.3 no
Cd2 N7 H7n1 108.3 no
C7 N7 H7n2 108.3 no
Cd2 N7 H7n2 108.3 no
H7n1 N7 H7n2 107.4 no
C9 N8 H8n1 109.4 no
Cd2 N8 H8n1 109.4 no
C9 N8 H8n2 109.4 no
Cd2 N8 H8n2 109.4 no
H8n1 N8 H8n2 108.0 no
C11 N9 H9n1 109.2 no
Cd2 N9 H9n1 109.2 no
C11 N9 H9n2 109.2 no
Cd2 N9 H9n2 109.2 no
H9n1 N9 H9n2 107.9 no
N2 C1 H1a 109.3 no
C2 C1 H1a 109.3 no
N2 C1 H1b 109.3 no
C2 C1 H1b 109.3 no
H1a C1 H1b 108.0 no
N1 C2 H2a 108.9 no
C1 C2 H2a 108.9 no
N1 C2 H2b 108.9 no
C1 C2 H2b 108.9 no
H2a C2 H2b 107.7 no
N3 C3 H3a 109.3 no
C4 C3 H3a 109.3 no
N3 C3 H3b 109.3 no
C4 C3 H3b 109.3 no
H3a C3 H3b 108.0 no
N1 C4 H4a 109.0 no
C3 C4 H4a 109.0 no
N1 C4 H4b 109.0 no
C3 C4 H4b 109.0 no
H4a C4 H4b 107.8 no
N4 C5 H5a 109.3 no
C6 C5 H5a 109.3 no
N4 C5 H5b 109.3 no
C6 C5 H5b 109.3 no
H5a C5 H5b 107.9 no
N1 C6 H6a 109.1 no
C5 C6 H6a 109.1 no
N1 C6 H6b 109.1 no
C5 C6 H6b 109.1 no
H6a C6 H6b 107.9 no
N7 C7 H7a 108.6 no
C8 C7 H7a 108.6 no
N7 C7 H7b 108.6 no
C8 C7 H7b 108.6 no
H7a C7 H7b 107.5 no
N6 C8 H8a 108.1 no
C7 C8 H8a 108.1 no
N6 C8 H8b 108.1 no
C7 C8 H8b 108.1 no
H8a C8 H8b 107.3 no
N8 C9 H9a 108.7 no
C10 C9 H9a 108.7 no
N8 C9 H9b 108.7 no
C10 C9 H9b 108.7 no
H9a C9 H9b 107.6 no
N6 C10 H10a 108.4 no
C9 C10 H10a 108.4 no
N6 C10 H10b 108.4 no
C9 C10 H10b 108.4 no
H10a C10 H10b 107.5 no
N9 C11 H11a 108.7 no
C12 C11 H11a 108.7 no
N9 C11 H11b 108.7 no
C12 C11 H11b 108.7 no
H11a C11 H11b 107.6 no
N6 C12 H12a 108.0 no
C11 C12 H12a 108.0 no
N6 C12 H12b 108.0 no
C11 C12 H12b 108.0 no
H12a C12 H12b 107.2 no

loop_
_geom_bond_atom_site_label_1
_geom_bond_atom_site_label_2
_geom_bond_site_symmetry_2
_geom_bond_distance
_geom_bond_publ_flag
Cd1 N1 . 2.447(4) yes
Cd1 N2 . 2.263(5) yes
Cd1 N3 . 2.257(5) yes
Cd1 N4 . 2.268(6) yes
Cd1 O1 . 2.407(4) yes
Cd1 O2 . 2.534(4) yes
Cd2 N6 . 2.442(4) yes
Cd2 N7 . 2.280(6) yes
Cd2 N8 . 2.294(6) yes
Cd2 N9 . 2.274(6) yes
Cd2 O3 . 2.654(4) yes
Cd2 O4 . 2.593(5) yes
Cd2 O5 . 2.426(5) yes
O1 N5 . 1.246(6) no
O2 N5 . 1.244(5) no
O3 N5 . 1.247(5) no
O4 N10 . 1.238(8) no
O5 N10 . 1.248(8) no
O6 N10 . 1.234(5) no
O7 N11 . 1.221(7) no
O8 N11 . 1.217(7) no
O9 N11 . 1.224(7) no
O7' N11 . 1.218(7) no
O8' N11 . 1.218(7) no
O9' N11 . 1.226(7) no
O10 N12 . 1.215(7) no
O11 N12 . 1.221(7) no
O12 N12 . 1.225(7) no
O10' N12 . 1.213(7) no
O11' N12 . 1.223(7) no
O12' N12 . 1.223(7) no
N1 C2 . 1.460(5) no
N1 C4 . 1.467(6) no
N1 C6 . 1.474(6) no
N2 C1 . 1.459(6) no
N3 C3 . 1.453(6) no
N4 C5 . 1.455(6) no
N6 C12 . 1.438(6) no
N6 C10 . 1.450(6) no
N6 C8 . 1.452(6) no
N7 C7 . 1.433(6) no
N8 C9 . 1.443(6) no
N9 C11 . 1.444(6) no
C1 C2 . 1.488(6) no
C3 C4 . 1.495(6) no
C5 C6 . 1.492(6) no
C7 C8 . 1.459(7) no
C9 C10 . 1.457(7) no
C11 C12 . 1.478(7) no
N2 H2n1 . 0.90 no
N2 H2n2 . 0.90 no
N3 H3n1 . 0.90 no
N3 H3n2 . 0.90 no
N4 H4n1 . 0.90 no
N4 H4n2 . 0.90 no
N7 H7n1 . 0.90 no
N7 H7n2 . 0.90 no
N8 H8n1 . 0.90 no
N8 H8n2 . 0.90 no
N9 H9n1 . 0.90 no
N9 H9n2 . 0.90 no
C1 H1a . 0.97 no
C1 H1b . 0.97 no
C2 H2a . 0.97 no
C2 H2b . 0.97 no
C3 H3a . 0.97 no
C3 H3b . 0.97 no
C4 H4a . 0.97 no
C4 H4b . 0.97 no
C5 H5a . 0.97 no
C5 H5b . 0.97 no
C6 H6a . 0.97 no
C6 H6b . 0.97 no
C7 H7a . 0.97 no
C7 H7b . 0.97 no
C8 H8a . 0.97 no
C8 H8b . 0.97 no
C9 H9a . 0.97 no
C9 H9b . 0.97 no
C10 H10a . 0.97 no
C10 H10b . 0.97 no
C11 H11a . 0.97 no
C11 H11b . 0.97 no
C12 H12a . 0.97 no
C12 H12b . 0.97 no

loop_
_geom_hbond_atom_site_label_D
_geom_hbond_atom_site_label_H
_geom_hbond_atom_site_label_A
_geom_hbond_site_symmetry_A
_geom_hbond_distance_DH
_geom_hbond_distance_HA
_geom_hbond_distance_DA
_geom_hbond_angle_DHA
N2 H2n1 O7 . 0.90 2.25 2.91(3) 130
N2 H2n1 O8 . 0.90 2.36 3.25(4) 172
N2 H2n1 O7' . 0.90 2.60 3.30(3) 135
N2 H2n1 O8' . 0.90 2.21 3.10(4) 171
N2 H2n2 O10 . 0.90 2.18 3.00(3) 151
N2 H2n2 O10' . 0.90 2.29 3.16(3) 162
N3 H3n1 O6 2_664 0.90 2.24 3.110(10) 165
N3 H3n2 O11 4_655 0.90 2.40 3.23(3) 153
N3 H3n2 O11' 4_655 0.90 2.57 3.36(3) 146
N3 H3n2 O12 4_655 0.90 2.41 3.11(3) 136
N3 H3n2 O12' 4_655 0.90 2.39 3.19(3) 149
N4 H4n1 O6 2_665 0.90 2.40 3.160(10) 143
N4 H4n2 O10 1_556 0.90 2.64 3.48(4) 155
N4 H4n2 O10' 1_556 0.90 2.61 3.49(4) 163
N4 H4n2 O12 1_556 0.90 2.45 3.27(3) 151
N4 H4n2 O12' 1_556 0.90 2.26 3.02(3) 141
N7 H7n1 O2 . 0.90 2.62 3.180(10) 122
N7 H7n2 O3 2_664 0.90 2.55 3.160(10) 126
N7 H7n1 O4 2_664 0.90 2.60 3.440(10) 154
N8 H8n1 O8' 2_664 0.90 2.34 3.18(5) 155
N8 H8n2 O10' 2_665 0.90 2.33 3.13(2) 148
N9 H9n1 O7 2_665 0.90 2.74 3.52(5) 146
N9 H9n2 O3 2_665 0.90 2.64 3.220(10) 124
N9 H9n1 O9' 2_665 0.90 2.72 3.44(5) 138

loop_
_geom_torsion_atom_site_label_1
_geom_torsion_atom_site_label_2
_geom_torsion_atom_site_label_3
_geom_torsion_atom_site_label_4
_geom_torsion
_geom_torsion_publ_flag
N3 Cd1 O1 N5 -50.2(6) no
N2 Cd1 O1 N5 -165.5(6) no
N4 Cd1 O1 N5 79.5(6) no
N1 Cd1 O1 N5 162.7(5) no
O2 Cd1 O1 N5 1.9(5) no
N3 Cd1 O2 N5 134.1(5) no
N2 Cd1 O2 N5 17.5(6) no
N4 Cd1 O2 N5 -109.6(5) no
O1 Cd1 O2 N5 -1.8(4) no
N1 Cd1 O2 N5 -171.9(4) no
N9 Cd2 O3 N5 -77.4(5) no
N7 Cd2 O3 N5 52.4(5) no
N8 Cd2 O3 N5 157.7(8) no
O5 Cd2 O3 N5 145.4(6) no
N6 Cd2 O3 N5 -12.7(6) no
O4 Cd2 O3 N5 -161.1(6) no
N9 Cd2 O4 N10 -161.4(4) no
N7 Cd2 O4 N10 -25.9(5) no
N8 Cd2 O4 N10 88.2(4) no
O5 Cd2 O4 N10 2.7(3) no
N6 Cd2 O4 N10 158.4(3) no
O3 Cd2 O4 N10 -78.8(4) no
N9 Cd2 O5 N10 17.5(5) no
N7 Cd2 O5 N10 158.1(4) no
N8 Cd2 O5 N10 -99.7(4) no
N6 Cd2 O5 N10 -151.9(3) no
O4 Cd2 O5 N10 -2.7(3) no
O3 Cd2 O5 N10 76.2(4) no
N3 Cd1 N1 C2 -111.5(4) no
N2 Cd1 N1 C2 6.3(4) no
N4 Cd1 N1 C2 126.6(4) no
O1 Cd1 N1 C2 39.1(9) no
O2 Cd1 N1 C2 -167.3(4) no
N3 Cd1 N1 C4 7.7(4) no
N2 Cd1 N1 C4 125.5(4) no
N4 Cd1 N1 C4 -114.2(4) no
O1 Cd1 N1 C4 158.4(7) no
O2 Cd1 N1 C4 -48.0(6) no
N3 Cd1 N1 C6 128.9(4) no
N2 Cd1 N1 C6 -113.3(4) no
N4 Cd1 N1 C6 7.0(4) no
O1 Cd1 N1 C6 -80.4(8) no
O2 Cd1 N1 C6 73.1(5) no
N3 Cd1 N2 C1 89.6(4) no
N4 Cd1 N2 C1 -45.7(5) no
O1 Cd1 N2 C1 -149.5(4) no
N1 Cd1 N2 C1 21.1(4) no
O2 Cd1 N2 C1 -164.5(4) no
N2 Cd1 N3 C3 -48.0(5) no
N4 Cd1 N3 C3 86.6(5) no
O1 Cd1 N3 C3 -149.9(4) no
N1 Cd1 N3 C3 20.4(5) no
O2 Cd1 N3 C3 171.8(5) no
N3 Cd1 N4 C5 -45.8(6) no
N2 Cd1 N4 C5 87.8(5) no
O1 Cd1 N4 C5 -177.2(5) no
N1 Cd1 N4 C5 20.8(4) no
O2 Cd1 N4 C5 -127.6(5) no
Cd1 O2 N5 O1 3.2(8) no
Cd1 O2 N5 O3 -176.2(6) no
Cd1 O1 N5 O2 -3.4(8) no
Cd1 O1 N5 O3 176.0(6) no
Cd2 O3 N5 O2 7.8(9) no
Cd2 O3 N5 O1 -171.5(6) no
N9 Cd2 N6 C12 -4.2(5) no
N7 Cd2 N6 C12 -140.1(5) no
N8 Cd2 N6 C12 112.4(6) no
O5 Cd2 N6 C12 167.2(6) no
O4 Cd2 N6 C12 36.8(6) no
O3 Cd2 N6 C12 -71.0(5) no
N9 Cd2 N6 C10 -128.7(7) no
N7 Cd2 N6 C10 95.5(7) no
N8 Cd2 N6 C10 -12.0(7) no
O5 Cd2 N6 C10 42.8(8) no
O4 Cd2 N6 C10 -87.6(7) no
O3 Cd2 N6 C10 164.6(6) no
N9 Cd2 N6 C8 115.1(5) no
N7 Cd2 N6 C8 -20.7(5) no
N8 Cd2 N6 C8 -128.2(6) no
O5 Cd2 N6 C8 -73.4(6) no
O4 Cd2 N6 C8 156.2(5) no
O3 Cd2 N6 C8 48.4(6) no
N9 Cd2 N7 C7 -54.7(6) no
N8 Cd2 N7 C7 73.7(6) no
O5 Cd2 N7 C7 163.7(6) no
N6 Cd2 N7 C7 2.9(5) no
O4 Cd2 N7 C7 -174.8(5) no
O3 Cd2 N7 C7 -126.0(6) no
N9 Cd2 N8 C9 55.9(8) no
N7 Cd2 N8 C9 -82.0(8) no
O5 Cd2 N8 C9 -172.4(8) no
N6 Cd2 N8 C9 -12.1(7) no
O4 Cd2 N8 C9 137.9(7) no
O3 Cd2 N8 C9 176.1(6) no
N7 Cd2 N9 C11 40.0(6) no
N8 Cd2 N9 C11 -84.9(6) no
O5 Cd2 N9 C11 167.5(5) no
N6 Cd2 N9 C11 -17.0(5) no
O4 Cd2 N9 C11 -176.9(6) no
O3 Cd2 N9 C11 112.6(6) no
Cd2 O4 N10 O6 174.8(4) no
Cd2 O4 N10 O5 -4.6(4) no
Cd2 O5 N10 O6 -174.4(4) no
Cd2 O5 N10 O4 5.0(5) no
Cd1 N2 C1 C2 -47.3(6) no
C4 N1 C2 C1 -147.7(5) no
C6 N1 C2 C1 82.1(6) no
Cd1 N1 C2 C1 -33.5(6) no
N2 C1 C2 N1 56.7(7) no
Cd1 N3 C3 C4 -47.1(7) no
C2 N1 C4 C3 79.6(7) no
C6 N1 C4 C3 -151.1(5) no
Cd1 N1 C4 C3 -35.0(6) no
N3 C3 C4 N1 57.7(9) no
Cd1 N4 C5 C6 -47.6(7) no
C2 N1 C6 C5 -149.1(6) no
C4 N1 C6 C5 81.5(6) no
Cd1 N1 C6 C5 -33.9(6) no
N4 C5 C6 N1 56.8(8) no
Cd2 N7 C7 C8 16.4(9) no
C12 N6 C8 C7 154.6(7) no
C10 N6 C8 C7 -75.4(9) no
Cd2 N6 C8 C7 38.2(9) no
N7 C7 C8 N6 -39.0(10) no
Cd2 N8 C9 C10 36.0(10) no
C12 N6 C10 C9 -83.0(10) no
C8 N6 C10 C9 149.6(9) no
Cd2 N6 C10 C9 36.0(10) no
N8 C9 C10 N6 -51.0(10) no
Cd2 N9 C11 C12 36.9(9) no
C10 N6 C12 C11 143.6(7) no
C8 N6 C12 C11 -89.8(8) no
Cd2 N6 C12 C11 25.6(8) no
N9 C11 C12 N6 -44.0(10) no
